data_4032463
loop_
_publ_author_name
'Yan, Qiao'
'Gin, Emma'
'Wasinska-Kalwa, Malgorzata'
'Banwell, Martin G.'
'Carr, Paul D.'

_publ_section_title
;
 A Palladium-Catalyzed Ullmann Cross-Coupling/Reductive Cyclization Route
 to the Carbazole Natural Products 3-Methyl-9H-carbazole, Glycoborine,
 Glycozoline, Clauszoline K, Mukonine, and Karapinchamine A.
;
_journal_issue 8
_journal_name_full 'The Journal of organic chemistry'
_journal_page_first 4148
_journal_page_last 4159
_journal_paper_doi 10.1021/acs.joc.7b00044
_journal_volume 82
_journal_year 2017
_chemical_formula_sum 'C14 H15 N O4'
_chemical_formula_weight 261.27
_space_group_crystal_system monoclinic
_space_group_IT_number 14
_symmetry_cell_setting monoclinic
_symmetry_space_group_name_Hall '-P 2ybc'
_symmetry_space_group_name_H-M 'P 1 21/c 1'
_atom_sites_solution_hydrogens geom
_atom_sites_solution_primary direct
_atom_sites_solution_secondary difmap
_audit_creation_date 2016-09-14
_audit_creation_method 'CrysAlisPro 1.171.38.43 (Rigaku OD, 2015)'
_audit_update_record
;
2016-11-22 # Formatted by publCIF

;
_cell_angle_alpha 90.0
_cell_angle_beta 104.596(2)
_cell_angle_gamma 90.0
_cell_formula_units_Z 8
_cell_length_a 21.5986(4)
_cell_length_b 6.89910(11)
_cell_length_c 17.6362(3)
_cell_measurement_reflns_used 13338
_cell_measurement_temperature 150.01(10)
_cell_measurement_theta_max 73.6710
_cell_measurement_theta_min 4.2310
_cell_volume 2543.17(8)
_computing_cell_refinement 'CrysAlisPro 1.171.38.43 (Rigaku OD, 2015)'
_computing_data_collection 'CrysAlisPro 1.171.38.43 (Rigaku OD, 2015)'
_computing_data_reduction 'CrysAlisPro 1.171.38.43 (Rigaku OD, 2015)'
_computing_molecular_graphics 'SHELXLE (C. B. H\"ubschle et al.,2011)'
_computing_publication_material 'publCIF (Westrip, 2010)'
_computing_structure_refinement 'SHELXL-97 (Sheldrick, 2015b)'
_computing_structure_solution 'SHELXT (Sheldrick, 2015a)'
_diffrn_ambient_environment N~2~
_diffrn_ambient_temperature 150.01(10)
_diffrn_detector 'CCD plate'
_diffrn_detector_area_resol_mean 8.1297
_diffrn_detector_type EosS2
_diffrn_measured_fraction_theta_full 0.9903
_diffrn_measured_fraction_theta_max 0.9988
_diffrn_measurement_details
;
List of Runs (angles in degrees, time in seconds):

  # Type    Start    End  Width  t~exp~   \w     \q     \k     \f   Frames
--------------------------------------------------------------------------
  1  \w    -54.00  30.00   1.00    2.00    --  -37.04  57.00  60.00   84
  2  \w   -104.00 -20.00   1.00    2.00    --  -37.04 -57.00 -90.00   84
  3  \w      8.00 108.00   1.00    2.00    --   37.04  19.00  60.00  100
  4  \w     20.00 104.00   1.00    2.00    --   37.04  57.00 -90.00   84
  5  \w     18.00 106.00   1.00    2.00    --   37.04  38.00 120.00   88
  6  \w     23.00  90.00   1.00    2.00    --   37.04-125.00 -60.00   67
  7  \w     23.00  90.00   1.00    2.00    --   37.04-125.00-150.00   67
  8  \w    -31.00  64.00   1.00    2.00    --   37.04 -77.00 150.00   95
  9  \w     29.00  96.00   1.00    2.00    --   37.04-134.00  60.00   67
 10  \w    -30.00  54.00   1.00    2.00    --   37.04 -57.00  90.00   84
 11  \w    -34.00  66.00   1.00    2.00    --   37.04 -19.00 120.00  100
 12  \w      1.00  76.00   1.00    2.00    --   37.04 -99.00  60.00   75
 13  \w      1.00  76.00   1.00    2.00    --   37.04 -99.00-120.00   75
 14  \w    -30.00  54.00   1.00    2.00    --   37.04 -57.00 -60.00   84
 15  \w     18.00 106.00   1.00    2.00    --   37.04  38.00  30.00   88
 16  \w    -30.00  54.00   1.00    2.00    --   37.04 -57.00  60.00   84
 17  \w     42.00 130.00   1.00    6.00    --  111.00 -38.00-120.00   88
 18  \w     41.00 116.00   1.00    6.00    --  111.00-111.00  60.00   75
 19  \w     92.00 178.00   1.00    6.00    --  111.00  38.00 150.00   86
 20  \w     41.00 116.00   1.00    6.00    --  111.00-111.00 120.00   75
 21  \w     41.00 157.00   1.00    6.00    --  111.00 -12.00-120.00  116
 22  \w     86.00 178.00   1.00    6.00    --  111.00  25.00  60.00   92
 23  \w     43.00 138.00   1.00    6.00    --  111.00 -77.00 -90.00   95
 24  \w     43.00 138.00   1.00    6.00    --  111.00 -77.00  90.00   95
 25  \w     41.00 136.00   1.00    6.00    --  111.00 -25.00   0.00   95
 26  \w     41.00 116.00   1.00    6.00    --  111.00-111.00 -90.00   75
 27  \w     92.00 178.00   1.00    6.00    --  111.00  38.00  60.00   86
 28  \w     86.00 178.00   1.00    6.00    --  111.00  25.00 120.00   92
 29  \w    100.00 178.00   1.00    6.00    --  111.00 111.00 120.00   78
 30  \w     91.00 178.00   1.00    6.00    --  111.00  64.00-150.00   87
 31  \w     94.00 178.00   1.00    6.00    --  111.00  50.00-120.00   84
 32  \w     42.00 146.00   1.00    6.00    --  111.00 -92.00   0.00  104
 33  \w     41.00 136.00   1.00    6.00    --  111.00 -25.00-120.00   95
 34  \w     41.00 116.00   1.00    6.00    --  111.00-111.00-120.00   75
 35  \w     41.00 116.00   1.00    6.00    --  111.00-111.00   0.00   75
 36  \w     86.00 178.00   1.00    6.00    --  111.00  25.00 -60.00   92
 37  \w     42.00 130.00   1.00    6.00    --  111.00 -38.00  60.00   88
 38  \w     43.00 138.00   1.00    6.00    --  111.00 -77.00 150.00   95
 39  \w     41.00 116.00   1.00    6.00    --  111.00-111.00 -30.00   75
 40  \w     57.00 150.00   1.00    6.00    --  111.00 178.00   0.00   93
 41  \w     97.00 134.00   1.00    6.00    --  111.00  64.00  60.00   37
 42  \w    146.00 175.00   1.00    6.00    --  111.00  64.00  60.00   29
 43  \w    121.00 148.00   1.00    6.00    --  111.00  50.00  30.00   27
 44  \w     78.00 115.00   1.00    6.00    --  111.00-111.00 150.00   37
 45  \w     53.00 128.00   1.00    6.00    --  111.00 -50.00-180.00   75
 46  \w     44.00 101.00   1.00    6.00    --  111.00 -64.00   0.00   57
 47  \w     60.00 126.00   1.00    6.00    --  111.00 -50.00 120.00   66
 48  \w     97.00 178.00   1.00    6.00    --  111.00  12.00   0.00   81
 49  \w    131.00 158.00   1.00    6.00    --  111.00 111.00  30.00   27
 50  \w     97.00 178.00   1.00    6.00    --  111.00  50.00  90.00   81
 51  \w     44.00 118.00   1.00    6.00    --  111.00 -50.00   0.00   74
 52  \w     89.00 127.00   1.00    6.00    --  111.00 -64.00  30.00   38
 53  \w    104.00 131.00   1.00    6.00    --  111.00  25.00-120.00   27
 54  \w     78.00 105.00   1.00    6.00    --  111.00 -77.00   0.00   27
 55  \w     77.00 137.00   1.00    6.00    --  111.00 -77.00-120.00   60
;
_diffrn_measurement_device 'four-circle diffractometer'
_diffrn_measurement_device_type 'SuperNova, Dual, Cu at zero, EosS2'
_diffrn_measurement_method '\w scans'
_diffrn_orient_matrix_type 'CrysAlisPro convention (1999,Acta A55,543-557)'
_diffrn_orient_matrix_UB_11 0.0053018000
_diffrn_orient_matrix_UB_12 -0.2134897000
_diffrn_orient_matrix_UB_13 -0.0231852000
_diffrn_orient_matrix_UB_21 -0.0735418000
_diffrn_orient_matrix_UB_22 -0.0152401000
_diffrn_orient_matrix_UB_23 -0.0246670000
_diffrn_orient_matrix_UB_31 0.0001595000
_diffrn_orient_matrix_UB_32 0.0636952000
_diffrn_orient_matrix_UB_33 -0.0836413000
_diffrn_radiation_monochromator mirror
_diffrn_radiation_probe x-ray
_diffrn_radiation_type 'Cu K\a'
_diffrn_radiation_wavelength 1.54184
_diffrn_reflns_av_R_equivalents 0.0339
_diffrn_reflns_av_sigmaI/netI 0.0444
_diffrn_reflns_limit_h_max 26
_diffrn_reflns_limit_h_min -26
_diffrn_reflns_limit_k_max 8
_diffrn_reflns_limit_k_min -8
_diffrn_reflns_limit_l_max 16
_diffrn_reflns_limit_l_min -21
_diffrn_reflns_number 48482
_diffrn_reflns_theta_full 74.3338
_diffrn_reflns_theta_max 73.7519
_diffrn_reflns_theta_min 2.1137
_diffrn_source 'micro-focus sealed X-ray tube'
_diffrn_source_type 'SuperNova (Cu) X-ray Source'
_exptl_absorpt_coefficient_mu 0.836
_exptl_absorpt_correction_T_max 1.00000
_exptl_absorpt_correction_T_min 0.96642
_exptl_absorpt_correction_type multi-scan
_exptl_absorpt_process_details
;
CrysAlisPro 1.171.38.43 (Rigaku Oxford Diffraction, 2015)
Empirical absorption correction using spherical harmonics,
 implemented in SCALE3 ABSPACK scaling algorithm.
;
_exptl_crystal_colour yellow
_exptl_crystal_description plate
_exptl_crystal_F_000 1104
_exptl_crystal_size_max 0.291
_exptl_crystal_size_mid 0.202
_exptl_crystal_size_min 0.074
_refine_diff_density_max 0.529
_refine_diff_density_min -0.346
_refine_diff_density_rms 0.068
_refine_ls_extinction_method none
_refine_ls_goodness_of_fit_ref 1.122
_refine_ls_hydrogen_treatment mixed
_refine_ls_matrix_type full
_refine_ls_number_parameters 408
_refine_ls_number_reflns 5147
_refine_ls_number_restraints 206
_refine_ls_restrained_S_all 1.100
_refine_ls_R_factor_all 0.0871
_refine_ls_R_factor_gt 0.0842
_refine_ls_shift/su_max 0.000
_refine_ls_shift/su_mean 0.000
_refine_ls_structure_factor_coef Fsqd
_refine_ls_weighting_details 'calc w=1/[\s^2^(Fo^2^)+(0.0677P)^2^+6.0311P] where P=(Fo^2^+2Fc^2^)/3'
_refine_ls_weighting_scheme calc
_refine_ls_wR_factor_gt 0.2124
_refine_ls_wR_factor_ref 0.2142
_reflns_number_gt 4826
_reflns_number_total 5147
_reflns_threshold_expression >2sigma(I)
_cod_data_source_file jo7b00044_si_007.cif
_cod_data_source_block ban16_pc38sn
_cod_original_cell_volume 2543.16(8)
_cod_original_formula_sum 'C14 H15 N1 O4'
_cod_database_code 4032463
_publcif_datablock.id {958c8754-fa53-4c34-8a6b-85d4f35d117f}

_chemical_oxdiff_formula 'c14 h15 n1 o4'

loop_
_symmetry_equiv_pos_as_xyz
'x, y, z'
'-x, y+1/2, -z+1/2'
'-x, -y, -z'
'x, -y-1/2, z-1/2'

loop_
_atom_site_label
_atom_site_type_symbol
_atom_site_fract_x
_atom_site_fract_y
_atom_site_fract_z
_atom_site_U_iso_or_equiv
_atom_site_adp_type
_atom_site_occupancy
_atom_site_symmetry_multiplicity
_atom_site_calc_flag
_atom_site_refinement_flags
_atom_site_disorder_assembly
_atom_site_disorder_group
C26 C 0.06357(13) 0.2395(4) -0.06389(16) 0.0243(6) Uani 1 1 d . . .
O23A O 0.0227(4) 0.291(3) -0.1966(4) 0.035(3) Uani 0.301(15) 1 d PU A 1
C25A C 0.0131(12) 0.269(3) -0.1211(13) 0.033(5) Uani 0.301(15) 1 d PU A 1
C34A C -0.0310(6) 0.304(3) -0.2626(6) 0.052(6) Uani 0.301(15) 1 d PU A 1
H34A H -0.0167 0.3467 -0.3084 0.079 Uiso 0.301(15) 1 calc PR A 1
H34B H -0.0617 0.3978 -0.2516 0.079 Uiso 0.301(15) 1 calc PR A 1
H34C H -0.0515 0.1767 -0.2732 0.079 Uiso 0.301(15) 1 calc PR A 1
C25B C 0.0084(4) 0.2080(11) -0.1297(5) 0.0210(15) Uani 0.699(15) 1 d PU A 2
O23B O 0.02335(17) 0.1802(10) -0.1986(2) 0.0285(11) Uani 0.699(15) 1 d PU A 2
C34B C -0.0292(2) 0.1491(12) -0.2657(3) 0.0408(18) Uani 0.699(15) 1 d PU A 2
H34D H -0.0556 0.2665 -0.2762 0.061 Uiso 0.699(15) 1 calc PR A 2
H34E H -0.0552 0.0405 -0.2555 0.061 Uiso 0.699(15) 1 calc PR A 2
H34F H -0.0127 0.1192 -0.3113 0.061 Uiso 0.699(15) 1 calc PR A 2
O1 O 0.34205(11) 0.7632(5) -0.07487(14) 0.0597(9) Uani 1 1 d U . .
N1 N 0.39612(11) 0.7647(4) -0.08040(13) 0.0257(5) Uani 1 1 d U . .
C1 C 0.44971(13) 0.7446(4) -0.00972(15) 0.0218(5) Uani 1 1 d . B .
O2 O 0.40905(13) 0.7813(6) -0.14335(14) 0.0652(10) Uani 1 1 d U . .
C2 C 0.51073(14) 0.7669(4) -0.02051(17) 0.0263(6) Uani 1 1 d . . .
H2 H 0.5167 0.7953 -0.0709 0.032 Uiso 1 1 calc R . .
O3 O 0.47919(10) 0.6304(4) 0.19542(11) 0.0334(5) Uani 1 1 d . . .
C3 C 0.56244(14) 0.7469(4) 0.04309(18) 0.0285(6) Uani 1 1 d . . .
H3 H 0.6045 0.7639 0.0369 0.034 Uiso 1 1 calc R . .
O4 O 0.36119(12) 1.0279(3) 0.07303(15) 0.0420(6) Uani 1 1 d U B .
C12 C 0.33722(15) 0.8699(4) 0.07823(19) 0.0314(7) Uani 1 1 d DU . .
C7 C 0.37297(13) 0.6880(4) 0.07849(15) 0.0220(5) Uani 1 1 d U B .
C8 C 0.34999(13) 0.5197(4) 0.09767(17) 0.0261(6) Uani 1 1 d DU . .
H8 H 0.3745 0.4060 0.0961 0.031 Uiso 1 1 calc R B .
C9 C 0.28809(14) 0.4975(5) 0.12157(19) 0.0329(7) Uani 1 1 d DU B .
H9 H 0.2561(16) 0.421(5) 0.077(2) 0.036(9) Uiso 1 1 d . . .
C4 C 0.55336(13) 0.7023(4) 0.11612(17) 0.0277(6) Uani 1 1 d . . .
H4 H 0.5893 0.6883 0.1598 0.033 Uiso 1 1 calc R . .
C5 C 0.49190(13) 0.6778(4) 0.12580(15) 0.0228(6) Uani 1 1 d . B .
C6 C 0.43763(12) 0.7027(4) 0.06264(15) 0.0211(5) Uani 1 1 d . . .
C10A C 0.2630(2) 0.6927(7) 0.1409(4) 0.0347(11) Uani 0.816(13) 1 d PDU B 1
H10A H 0.2882 0.7363 0.1931 0.042 Uiso 0.816(13) 1 calc PR B 1
H10B H 0.2178 0.6789 0.1431 0.042 Uiso 0.816(13) 1 calc PR B 1
C11A C 0.26752(19) 0.8440(6) 0.0795(3) 0.0343(13) Uani 0.816(13) 1 d PU B 1
H11A H 0.2421 0.8015 0.0273 0.041 Uiso 0.816(13) 1 calc PR B 1
H11B H 0.2499 0.9689 0.0921 0.041 Uiso 0.816(13) 1 calc PR B 1
C10B C 0.2483(10) 0.686(3) 0.104(2) 0.045(5) Uani 0.184(13) 1 d PDU B 2
H10C H 0.2280 0.6909 0.0468 0.054 Uiso 0.184(13) 1 calc PR B 2
H10D H 0.2136 0.6803 0.1312 0.054 Uiso 0.184(13) 1 calc PR B 2
C11B C 0.2859(11) 0.870(3) 0.1273(18) 0.043(5) Uani 0.184(13) 1 d PU B 2
H11C H 0.3067 0.8705 0.1841 0.052 Uiso 0.184(13) 1 calc PR B 2
H11D H 0.2578 0.9851 0.1145 0.052 Uiso 0.184(13) 1 calc PR B 2
C13 C 0.29782(17) 0.3663(6) 0.1933(2) 0.0456(9) Uani 1 1 d . . .
H13A H 0.2566 0.3433 0.2053 0.068 Uiso 1 1 calc R B .
H13B H 0.3271 0.4290 0.2381 0.068 Uiso 1 1 calc R . .
H13C H 0.3161 0.2425 0.1824 0.068 Uiso 1 1 calc R . .
C14 C 0.53241(16) 0.6063(5) 0.26213(17) 0.0370(7) Uani 1 1 d . . .
H14A H 0.5609 0.5053 0.2512 0.055 Uiso 1 1 calc R . .
H14B H 0.5168 0.5685 0.3076 0.055 Uiso 1 1 calc R . .
H14C H 0.5559 0.7288 0.2733 0.055 Uiso 1 1 calc R . .
C21 C 0.05159(13) 0.2480(4) 0.00971(16) 0.0231(6) Uani 1 1 d U A .
N21 N 0.10550(12) 0.2506(4) 0.08010(14) 0.0282(5) Uani 1 1 d U . .
O21 O 0.15664(10) 0.1850(4) 0.07616(13) 0.0395(6) Uani 1 1 d U A .
O22 O 0.09589(13) 0.3172(5) 0.14066(14) 0.0595(8) Uani 1 1 d U A .
C22 C -0.00972(14) 0.2447(5) 0.02148(18) 0.0300(6) Uani 1 1 d . . .
H22 H -0.0159 0.2529 0.0728 0.036 Uiso 1 1 calc R A .
C23 C -0.06104(14) 0.2296(5) -0.04244(18) 0.0305(6) Uani 1 1 d U A .
H23 H -0.1032 0.2270 -0.0353 0.037 Uiso 1 1 calc R . .
O24 O 0.13158(11) -0.0897(3) -0.09062(13) 0.0369(5) Uani 1 1 d . A .
C24 C -0.05200(14) 0.2182(5) -0.11689(18) 0.0337(7) Uani 1 1 d DU . .
H24A H -0.083(5) 0.167(19) -0.161(6) 0.040 Uiso 0.301(15) 1 d PD A 1
H24B H -0.090(2) 0.228(8) -0.157(3) 0.040 Uiso 0.699(15) 1 d PD A 2
C27 C 0.12742(13) 0.2511(4) -0.08181(16) 0.0254(6) Uani 1 1 d . A .
C28 C 0.15488(14) 0.4209(5) -0.08973(17) 0.0302(7) Uani 1 1 d . . .
H28 H 0.1318(17) 0.545(6) -0.087(2) 0.036 Uiso 1 1 d . . .
C29 C 0.21685(14) 0.4437(5) -0.11335(18) 0.0337(7) Uani 1 1 d . A .
H29 H 0.2436 0.5400 -0.0770 0.040 Uiso 1 1 calc R . .
C30 C 0.25390(14) 0.2513(5) -0.1040(2) 0.0386(8) Uani 1 1 d . . .
H30A H 0.2884 0.2606 -0.1316 0.046 Uiso 1 1 calc R A .
H30B H 0.2742 0.2293 -0.0477 0.046 Uiso 1 1 calc R . .
C31 C 0.21145(15) 0.0797(6) -0.1360(2) 0.0400(8) Uani 1 1 d . A .
H31A H 0.1957 0.0930 -0.1935 0.048 Uiso 1 1 calc R . .
H31B H 0.2369 -0.0410 -0.1251 0.048 Uiso 1 1 calc R . .
C32 C 0.15512(13) 0.0650(5) -0.10015(16) 0.0280(6) Uani 1 1 d . . .
C33 C 0.20400(17) 0.5258(6) -0.1963(2) 0.0426(8) Uani 1 1 d . . .
H33A H 0.1789 0.4323 -0.2335 0.064 Uiso 1 1 calc R A .
H33B H 0.2448 0.5503 -0.2095 0.064 Uiso 1 1 calc R . .
H33C H 0.1801 0.6474 -0.1992 0.064 Uiso 1 1 calc R . .

loop_
_atom_site_aniso_label
_atom_site_aniso_U_11
_atom_site_aniso_U_22
_atom_site_aniso_U_33
_atom_site_aniso_U_23
_atom_site_aniso_U_13
_atom_site_aniso_U_12
C26 0.0212(13) 0.0306(15) 0.0214(13) 0.0059(11) 0.0057(10) 0.0000(11)
O23A 0.033(4) 0.063(9) 0.008(3) 0.006(4) 0.004(3) -0.004(5)
C25A 0.039(6) 0.052(13) 0.012(5) -0.016(7) 0.013(4) -0.028(8)
C34A 0.039(6) 0.106(17) 0.011(4) -0.007(6) 0.003(4) -0.001(7)
C25B 0.019(3) 0.027(4) 0.015(3) 0.000(3) 0.000(2) -0.005(3)
O23B 0.0255(16) 0.040(3) 0.0190(15) 0.0038(17) 0.0044(11) -0.0013(17)
C34B 0.035(3) 0.063(5) 0.021(2) 0.001(2) 0.0006(18) -0.005(3)
O1 0.0268(12) 0.119(3) 0.0304(12) 0.0052(15) 0.0025(9) -0.0029(14)
N1 0.0296(12) 0.0241(12) 0.0226(12) 0.0023(9) 0.0049(9) 0.0022(10)
C1 0.0260(13) 0.0175(13) 0.0207(13) 0.0002(10) 0.0039(10) 0.0015(10)
O2 0.0485(15) 0.123(3) 0.0238(12) 0.0216(15) 0.0089(11) 0.0066(17)
C2 0.0321(14) 0.0228(14) 0.0269(14) 0.0037(11) 0.0126(11) 0.0024(11)
O3 0.0324(11) 0.0500(14) 0.0175(9) 0.0006(9) 0.0058(8) -0.0025(10)
C3 0.0239(13) 0.0307(15) 0.0329(15) 0.0008(12) 0.0108(11) -0.0005(11)
O4 0.0469(13) 0.0241(11) 0.0602(15) 0.0064(11) 0.0229(12) 0.0078(10)
C12 0.0358(16) 0.0247(15) 0.0361(16) 0.0073(12) 0.0136(13) 0.0052(12)
C7 0.0240(13) 0.0237(13) 0.0185(12) -0.0020(10) 0.0056(10) 0.0002(10)
C8 0.0283(14) 0.0205(13) 0.0309(14) -0.0006(11) 0.0101(11) -0.0026(11)
C9 0.0277(14) 0.0365(17) 0.0366(16) -0.0003(14) 0.0120(12) -0.0042(13)
C4 0.0249(13) 0.0296(15) 0.0265(14) -0.0023(12) 0.0027(11) -0.0007(11)
C5 0.0286(13) 0.0213(13) 0.0189(12) -0.0034(10) 0.0068(10) -0.0011(11)
C6 0.0233(13) 0.0166(12) 0.0238(13) -0.0015(10) 0.0071(10) -0.0001(10)
C10A 0.029(2) 0.041(2) 0.037(3) -0.005(2) 0.015(2) -0.0003(18)
C11A 0.0299(19) 0.032(2) 0.041(3) 0.0020(19) 0.0092(19) 0.0109(16)
C10B 0.032(9) 0.051(9) 0.056(13) -0.008(10) 0.021(10) -0.002(6)
C11B 0.044(10) 0.047(7) 0.047(12) -0.013(9) 0.026(8) 0.000(7)
C13 0.0415(18) 0.062(2) 0.0372(18) 0.0066(17) 0.0170(15) -0.0037(17)
C14 0.0403(17) 0.048(2) 0.0196(14) 0.0017(13) 0.0012(12) 0.0006(15)
C21 0.0250(13) 0.0221(13) 0.0211(13) 0.0016(10) 0.0040(10) 0.0012(11)
N21 0.0303(12) 0.0306(13) 0.0230(12) -0.0003(10) 0.0054(10) 0.0017(10)
O21 0.0284(11) 0.0586(16) 0.0298(11) 0.0005(11) 0.0038(9) 0.0081(11)
O22 0.0527(15) 0.096(2) 0.0270(12) -0.0196(14) 0.0052(11) 0.0175(16)
C22 0.0312(15) 0.0330(16) 0.0293(15) 0.0006(12) 0.0142(12) 0.0028(12)
C23 0.0240(13) 0.0352(16) 0.0349(16) 0.0041(13) 0.0126(12) 0.0015(12)
O24 0.0378(12) 0.0350(12) 0.0405(12) 0.0038(10) 0.0150(10) 0.0003(10)
C24 0.0226(14) 0.050(2) 0.0275(15) 0.0063(14) 0.0049(11) 0.0017(13)
C27 0.0213(13) 0.0355(16) 0.0194(12) 0.0056(11) 0.0052(10) -0.0002(11)
C28 0.0266(14) 0.0393(18) 0.0249(14) 0.0020(12) 0.0067(11) -0.0048(13)
C29 0.0270(14) 0.0421(18) 0.0331(16) 0.0000(14) 0.0096(12) -0.0083(13)
C30 0.0243(14) 0.053(2) 0.0395(17) 0.0064(16) 0.0106(13) -0.0025(14)
C31 0.0322(16) 0.048(2) 0.0446(19) 0.0029(16) 0.0184(14) 0.0049(15)
C32 0.0250(13) 0.0344(16) 0.0245(14) 0.0072(12) 0.0060(11) -0.0002(12)
C33 0.0430(18) 0.049(2) 0.0396(18) 0.0059(16) 0.0166(15) -0.0075(16)

loop_
_atom_type_symbol
_atom_type_description
_atom_type_scat_dispersion_real
_atom_type_scat_dispersion_imag
_atom_type_scat_source
C C 0.0181 0.0091 'International Tables Vol C Tables 4.2.6.8 and 6.1.1.4'
H H 0.0000 0.0000 'International Tables Vol C Tables 4.2.6.8 and 6.1.1.4'
N N 0.0311 0.0180 'International Tables Vol C Tables 4.2.6.8 and 6.1.1.4'
O O 0.0492 0.0322 'International Tables Vol C Tables 4.2.6.8 and 6.1.1.4'

loop_
_geom_angle_atom_site_label_1
_geom_angle_atom_site_label_2
_geom_angle_atom_site_label_3
_geom_angle
C25A C26 C21 113.7(11)
C21 C26 C25B 116.3(4)
C25A C26 C27 117.7(11)
C21 C26 C27 126.6(2)
C25B C26 C27 117.0(4)
C25A O23A C34A 119.8(13)
C26 C25A O23A 117.2(18)
C26 C25A C24 123.2(18)
O23A C25A C24 116.4(16)
O23B C25B C24 127.3(6)
O23B C25B C26 113.9(6)
C24 C25B C26 118.7(7)
C25B O23B C34B 116.5(5)
O1 N1 O2 121.9(3)
O1 N1 C1 120.2(2)
O2 N1 C1 117.9(2)
C2 C1 C6 123.5(3)
C2 C1 N1 116.3(2)
C6 C1 N1 120.2(2)
C3 C2 C1 118.8(3)
C5 O3 C14 117.7(2)
C2 C3 C4 120.3(3)
O4 C12 C7 122.0(3)
O4 C12 C11A 123.1(3)
C7 C12 C11A 114.8(3)
O4 C12 C11B 114.4(9)
C7 C12 C11B 116.2(9)
C8 C7 C12 120.8(2)
C8 C7 C6 122.0(3)
C12 C7 C6 117.1(2)
C7 C8 C9 124.7(3)
C8 C9 C10A 111.4(3)
C8 C9 C13 110.2(3)
C10A C9 C13 108.7(3)
C8 C9 C10B 110.2(8)
C13 C9 C10B 128.4(11)
C3 C4 C5 120.3(3)
O3 C5 C4 123.7(2)
O3 C5 C6 115.1(2)
C4 C5 C6 121.2(2)
C1 C6 C5 116.0(2)
C1 C6 C7 125.7(2)
C5 C6 C7 118.3(2)
C9 C10A C11A 110.8(4)
C12 C11A C10A 109.4(4)
C11B C10B C9 114.8(19)
C10B C11B C12 104.7(18)
C26 C21 C22 123.2(3)
C26 C21 N21 119.7(2)
C22 C21 N21 117.0(2)
O21 N21 O22 123.1(3)
O21 N21 C21 119.1(2)
O22 N21 C21 117.8(2)
C23 C22 C21 118.8(3)
C22 C23 C24 120.6(3)
C23 C24 C25B 121.7(4)
C23 C24 C25A 113.7(9)
C28 C27 C32 121.4(3)
C28 C27 C26 121.8(3)
C32 C27 C26 116.4(3)
C27 C28 C29 124.7(3)
C28 C29 C33 110.1(3)
C28 C29 C30 110.8(3)
C33 C29 C30 112.8(3)
C31 C30 C29 112.6(3)
C32 C31 C30 111.8(3)
O24 C32 C27 121.6(3)
O24 C32 C31 121.9(3)
C27 C32 C31 116.4(3)

loop_
_geom_bond_atom_site_label_1
_geom_bond_atom_site_label_2
_geom_bond_distance
C26 C25A 1.30(3)
C26 C21 1.387(4)
C26 C25B 1.455(8)
C26 C27 1.492(4)
O23A C25A 1.40(2)
O23A C34A 1.424(14)
C25A C24 1.47(2)
C25B O23B 1.347(10)
C25B C24 1.380(10)
O23B C34B 1.435(6)
O1 N1 1.196(3)
N1 O2 1.216(3)
N1 C1 1.478(3)
C1 C2 1.387(4)
C1 C6 1.396(4)
C2 C3 1.376(4)
O3 C5 1.364(3)
O3 C14 1.432(3)
C3 C4 1.385(4)
O4 C12 1.220(4)
C12 C7 1.473(4)
C12 C11A 1.522(5)
C12 C11B 1.568(19)
C7 C8 1.339(4)
C7 C6 1.495(4)
C8 C9 1.507(4)
C9 C10A 1.523(5)
C9 C13 1.526(5)
C9 C10B 1.545(15)
C4 C5 1.391(4)
C5 C6 1.409(4)
C10A C11A 1.525(8)
C10B C11B 1.51(4)
C21 C22 1.391(4)
C21 N21 1.473(3)
N21 O21 1.212(3)
N21 O22 1.228(3)
C22 C23 1.371(4)
C23 C24 1.378(4)
O24 C32 1.212(4)
C27 C28 1.336(4)
C27 C32 1.486(4)
C28 C29 1.507(4)
C29 C33 1.528(4)
C29 C30 1.537(5)
C30 C31 1.516(5)
C31 C32 1.509(4)

loop_
_publcif_info_datablock.id
_publcif_info_datablock.publ_exptl
_publcif_info_datablock.publ_geom
_publcif_info_datablock.structure
{958c8754-fa53-4c34-8a6b-85d4f35d117f} y y y
